data_2104217
loop_
_publ_author_name
'Ma\/luszy\'nska, H.'
'Czarnecki, P.'
'Fojud, Z.'
'Wasicki, J.'

_publ_section_title
;
 Redetermination of the structure and dielectric properties of
 bis(thiourea) pyridinium iodide -- a new ferroelectric inclusion
 compound
;
_journal_coeditor_code WS5061
_journal_issue 5
_journal_name_full 'Acta Crystallographica Section B'
_journal_page_first 567
_journal_page_last 572
_journal_paper_doi 10.1107/S0108768108018223
_journal_volume 64
_journal_year 2008
_chemical_formula_sum 'C7 H14 I N5 S2'
_chemical_formula_weight 359.25
_chemical_melting_point '2[SC(NH2)2] [C5H6N]+ [I]-'
_chemical_name_systematic
;
 bis-thiourea pyridinium iodide
;
_space_group_IT_number 63
_symmetry_cell_setting orthorhombic
_symmetry_space_group_name_Hall '-C 2c 2'
_symmetry_space_group_name_H-M 'C m c m'
_atom_sites_solution_hydrogens geom
_atom_sites_solution_primary direct
_atom_sites_solution_secondary difmap
_audit_creation_method SHELXL-97
_cell_angle_alpha 90.00
_cell_angle_beta 90.00
_cell_angle_gamma 90.00
_cell_formula_units_Z 4
_cell_length_a 15.180(3)
_cell_length_b 11.827(2)
_cell_length_c 8.375(2)
_cell_measurement_reflns_used 34
_cell_measurement_temperature 295.0(2)
_cell_measurement_theta_max 12.5
_cell_measurement_theta_min 7.0
_cell_volume 1503.6(5)
_computing_cell_refinement 'KUMA KM-4'
_computing_data_collection 'KUMA KM-4'
_computing_data_reduction 'KUMA KM-4 Data reduction program'
_computing_publication_material SHELXL-97
_computing_structure_refinement 'SHELXL-97 (Sheldrick, 1997)'
_computing_structure_solution 'SHELXS-97 (Sheldrick, 1990)'
_diffrn_ambient_temperature 295.0(2)
_diffrn_measured_fraction_theta_full 0.956
_diffrn_measured_fraction_theta_max 0.956
_diffrn_measurement_device_type 'KUMA KM-4 diffractometer'
_diffrn_measurement_method 'omega - 2theta'
_diffrn_radiation_monochromator graphite
_diffrn_radiation_source 'fine-focus sealed tube'
_diffrn_radiation_type MoK\alpha
_diffrn_radiation_wavelength 0.71073
_diffrn_reflns_av_R_equivalents 0.0243
_diffrn_reflns_av_sigmaI/netI 0.0315
_diffrn_reflns_limit_h_max 21
_diffrn_reflns_limit_h_min 0
_diffrn_reflns_limit_k_max 15
_diffrn_reflns_limit_k_min -14
_diffrn_reflns_limit_l_max 0
_diffrn_reflns_limit_l_min -11
_diffrn_reflns_number 2244
_diffrn_reflns_theta_full 29.99
_diffrn_reflns_theta_max 29.99
_diffrn_reflns_theta_min 2.18
_diffrn_standards_interval_count 100
_diffrn_standards_number 2
_exptl_absorpt_coefficient_mu 2.389
_exptl_absorpt_correction_T_max 0.56
_exptl_absorpt_correction_T_min 0.51
_exptl_absorpt_correction_type psi-scan
_exptl_absorpt_process_details '(North et al., 1968)'
_exptl_crystal_colour colourless
_exptl_crystal_density_diffrn 1.587
_exptl_crystal_density_method 'not measured'
_exptl_crystal_description needle
_exptl_crystal_F_000 704
_exptl_crystal_size_max 0.6
_exptl_crystal_size_mid 0.1
_exptl_crystal_size_min 0.1
_refine_diff_density_max 0.669
_refine_diff_density_min -0.915
_refine_ls_extinction_method none
_refine_ls_goodness_of_fit_ref 0.737
_refine_ls_hydrogen_treatment constr
_refine_ls_matrix_type full
_refine_ls_number_parameters 50
_refine_ls_number_reflns 1158
_refine_ls_number_restraints 0
_refine_ls_restrained_S_all 0.737
_refine_ls_R_factor_all 0.0431
_refine_ls_R_factor_gt 0.0286
_refine_ls_shift/su_max 0.135
_refine_ls_shift/su_mean 0.032
_refine_ls_structure_factor_coef Fsqd
_refine_ls_weighting_details 'calc w=1/[\s^2^(Fo^2^)+(0.1000P)^2^+0.0000P] where P=(Fo^2^+2Fc^2^)/3'
_refine_ls_weighting_scheme calc
_refine_ls_wR_factor_gt 0.0788
_refine_ls_wR_factor_ref 0.0904
_reflns_number_gt 965
_reflns_number_total 1158
_reflns_threshold_expression >2sigma(I)
_cod_data_source_file ws5061.cif
_cod_data_source_block I
_cod_original_sg_symbol_H-M Cmcm
_cod_database_code 2104217

loop_
_symmetry_equiv_pos_as_xyz
'x, y, z'
'-x, -y, z+1/2'
'-x, y, -z+1/2'
'x, -y, -z'
'x+1/2, y+1/2, z'
'-x+1/2, -y+1/2, z+1/2'
'-x+1/2, y+1/2, -z+1/2'
'x+1/2, -y+1/2, -z'
'-x, -y, -z'
'x, y, -z-1/2'
'x, -y, z-1/2'
'-x, y, z'
'-x+1/2, -y+1/2, -z'
'x+1/2, y+1/2, -z-1/2'
'x+1/2, -y+1/2, z-1/2'
'-x+1/2, y+1/2, z'

loop_
_atom_site_type_symbol
_atom_site_label
_atom_site_fract_x
_atom_site_fract_y
_atom_site_fract_z
_atom_site_U_iso_or_equiv
_atom_site_adp_type
_atom_site_calc_flag
_atom_site_refinement_flags
_atom_site_occupancy
I I1 0.0000 0.40856(3) 0.2500 0.03794(14) Uani d S 1
S S1 0.22815(11) 0.27706(18) 0.2500 0.0843(6) Uani d S 1
C C11 0.3118(3) 0.1785(4) 0.2500 0.0518(11) Uani d S 1
N N11 0.3458(2) 0.1386(3) 0.1146(3) 0.0668(10) Uani d . 1
H H11A 0.3221 0.1674 0.0068 0.080 Uiso d R 1
H H11B 0.3957 0.0796 0.1172 0.080 Uiso d R 1
C C2 0.435(2) 0.424(3) -0.054(4) 0.145(13) Uani d P 0.50
C C3 0.4206(19) 0.458(3) 0.032(4) 0.142(11) Uani d P 0.50
C C1 0.5000 0.3829(16) -0.027(3) 0.178(11) Uani d S 1

loop_
_atom_site_aniso_label
_atom_site_aniso_U_11
_atom_site_aniso_U_22
_atom_site_aniso_U_33
_atom_site_aniso_U_12
_atom_site_aniso_U_13
_atom_site_aniso_U_23
I1 0.03287(18) 0.0397(2) 0.0413(2) 0.000 0.000 0.000
S1 0.0916(10) 0.1316(14) 0.0297(5) 0.0793(10) 0.000 0.000
C11 0.057(2) 0.068(3) 0.0309(16) 0.026(2) 0.000 0.000
N11 0.080(2) 0.091(2) 0.0296(11) 0.0498(19) 0.0027(13) -0.0013(13)
C2 0.17(3) 0.15(3) 0.114(16) -0.07(2) -0.02(2) 0.030(18)
C3 0.116(13) 0.18(3) 0.125(17) -0.041(16) -0.001(14) 0.021(16)
C1 0.26(3) 0.100(8) 0.17(2) 0.000 0.000 -0.024(11)

loop_
_atom_type_symbol
_atom_type_description
_atom_type_scat_dispersion_real
_atom_type_scat_dispersion_imag
_atom_type_scat_source
C C 0.0033 0.0016 'International Tables Vol C Tables 4.2.6.8 and 6.1.1.4'
H H 0.0000 0.0000 'International Tables Vol C Tables 4.2.6.8 and 6.1.1.4'
N N 0.0061 0.0033 'International Tables Vol C Tables 4.2.6.8 and 6.1.1.4'
S S 0.1246 0.1234 'International Tables Vol C Tables 4.2.6.8 and 6.1.1.4'
I I -0.4742 1.8119 'International Tables Vol C Tables 4.2.6.8 and 6.1.1.4'

loop_
_geom_angle_atom_site_label_1
_geom_angle_atom_site_label_2
_geom_angle_atom_site_label_3
_geom_angle_site_symmetry_1
_geom_angle_site_symmetry_3
_geom_angle
_geom_angle_publ_flag
N11 C11 N11 . 10_556 116.7(4) y
N11 C11 S1 . . 121.7(2) y
N11 C11 S1 10_556 . 121.7(2) y
C1 C2 C3 . 4_565 122(4) y
C2 C3 C1 4_565 . 118(3) y
C2 C1 C3 12_655 . 119(2) y

loop_
_geom_bond_atom_site_label_1
_geom_bond_atom_site_label_2
_geom_bond_site_symmetry_2
_geom_bond_distance
_geom_bond_publ_flag
S1 C11 . 1.724(4) y
C11 N11 . 1.333(3) y
C11 N11 10_556 1.333(3) y
C2 C1 . 1.13(4) y
C2 C3 4_565 1.42(4) y
C3 C1 . 1.58(4) y

loop_
_geom_hbond_atom_site_label_D
_geom_hbond_atom_site_label_H
_geom_hbond_atom_site_label_A
_geom_hbond_site_symmetry_A
_geom_hbond_distance_DH
_geom_hbond_distance_HA
_geom_hbond_distance_DA
_geom_hbond_angle_DHA
N11 H11A S1 13 1.03 2.37 3.403(3) 176.1
N11 H11B I1 5_545 1.03 2.80 3.763(3) 156.1
